data_2312696
loop_
_publ_author_name
'Zhao, Xiaoya'
'Su, Boya'
'Zhao, Qian'
'Lv, Wan'
'Chen, Litong'
'Huang, Lixin'
'Li, Xia'
'Liao, Shengyun'

_publ_section_title
;
 Construction of pyridine-functionalized metal-organic frameworks for the
 detection of flazasulfuron.
;
_journal_coeditor_code DG3063
_journal_issue 12
_journal_name_full 'Acta crystallographica. Section C, Structural chemistry'
_journal_paper_doi 10.1107/S2053229624011082
_journal_volume 80
_journal_year 2024
_chemical_formula_iupac '[Cu3 (C22 H12 N4 O4)2 Cl2 (H2 O)], H2 O'
_chemical_formula_moiety 'C44 H26 Cl2 Cu3 N8 O9, H2 O'
_chemical_formula_sum 'C44 H28 Cl2 Cu3 N8 O10'
_chemical_formula_weight 1090.26
_chemical_name_systematic
'Poly[[aquadichlorido[\m~4~-4'-(pyridin-4-yl)-[2,2':6',2''-terpyridine]-4,4''-dicarboxylato][\m~3~-3'-(pyridin-4-yl)-[2,2':6',2''-terpyridine]-4,4''-dicarboxylato]tricopper(II)] monohydrate]'
_space_group_crystal_system triclinic
_space_group_IT_number 2
_space_group_name_Hall '-P 1'
_space_group_name_H-M_alt 'P -1'
_atom_sites_solution_hydrogens mixed
_atom_sites_solution_primary iterative
_audit_creation_method
;
Olex2 1.5
(compiled 2022.04.07 svn.rca3783a0 for OlexSys, GUI svn.r6498)
;
_cell_angle_alpha 105.621(5)
_cell_angle_beta 112.318(5)
_cell_angle_gamma 91.390(4)
_cell_formula_units_Z 2
_cell_length_a 11.2134(6)
_cell_length_b 13.8055(7)
_cell_length_c 14.5447(8)
_cell_measurement_reflns_used 3732
_cell_measurement_temperature 293
_cell_measurement_theta_max 32.3710
_cell_measurement_theta_min 3.0190
_cell_volume 1985.7(2)
_computing_cell_refinement
;
CrysAlis PRO (Rigaku OD, 2015)
;
_computing_data_collection
;
CrysAlisPro 1.171.39.7e (Rigaku OD, 2015)
;
_computing_data_reduction
;
CrysAlisPro 1.171.39.7e (Rigaku OD, 2015)
;
_computing_molecular_graphics
;
OLEX2 (Dolomanov <i>et al.</i>,  2009)
;
_computing_publication_material
;
OLEX2 (Dolomanov <i>et al.</i>,  2009)
;
_computing_structure_refinement
;
SHELXL2018 (Sheldrick, 2015)
;
_computing_structure_solution
;
olex2.solve (Bourhis <i>et al.</i>,  2015)
;
_diffrn_ambient_temperature 293
_diffrn_detector 'CCD plate'
_diffrn_measured_fraction_theta_full 0.993
_diffrn_measured_fraction_theta_max 0.994
_diffrn_measurement_device 'two-circle diffractometer'
_diffrn_measurement_device_type 'Rigaku XtaLAB mini'
_diffrn_measurement_method '\w scans'
_diffrn_radiation_monochromator graphite
_diffrn_radiation_probe x-ray
_diffrn_radiation_type 'Mo K\a'
_diffrn_radiation_wavelength 0.71073
_diffrn_reflns_av_R_equivalents 0.0467
_diffrn_reflns_av_unetI/netI 0.0784
_diffrn_reflns_limit_h_max 14
_diffrn_reflns_limit_h_min -13
_diffrn_reflns_limit_k_max 17
_diffrn_reflns_limit_k_min -16
_diffrn_reflns_limit_l_max 17
_diffrn_reflns_limit_l_min -18
_diffrn_reflns_number 12003
_diffrn_reflns_theta_full 25.242
_diffrn_reflns_theta_max 26.372
_diffrn_reflns_theta_min 3.024
_diffrn_source 'fine-focus sealed X-ray tube'
_exptl_absorpt_coefficient_mu 1.803
_exptl_absorpt_correction_T_max 1.00000
_exptl_absorpt_correction_T_min 0.83339
_exptl_absorpt_correction_type multi-scan
_exptl_absorpt_process_details
;
(CrysAlis PRO; Rigaku OD, 2015)
;
_exptl_crystal_colour green
_exptl_crystal_density_diffrn 1.823
_exptl_crystal_description block
_exptl_crystal_F_000 1098
_exptl_crystal_size_max 0.2
_exptl_crystal_size_mid 0.19
_exptl_crystal_size_min 0.18
_refine_diff_density_max 0.874
_refine_diff_density_min -0.486
_refine_ls_extinction_method none
_refine_ls_goodness_of_fit_ref 0.959
_refine_ls_hydrogen_treatment constr
_refine_ls_matrix_type full
_refine_ls_number_parameters 608
_refine_ls_number_reflns 8061
_refine_ls_number_restraints 0
_refine_ls_restrained_S_all 0.959
_refine_ls_R_factor_all 0.0782
_refine_ls_R_factor_gt 0.0392
_refine_ls_shift/su_max 0.001
_refine_ls_shift/su_mean 0.000
_refine_ls_structure_factor_coef Fsqd
_refine_ls_weighting_details 'w=1/[\s^2^(Fo^2^)+(0.0449P)^2^] where P=(Fo^2^+2Fc^2^)/3'
_refine_ls_weighting_scheme calc
_refine_ls_wR_factor_gt 0.0823
_refine_ls_wR_factor_ref 0.0937
_reflns_number_gt 5541
_reflns_number_total 8061
_reflns_threshold_expression 'I > 2\s(I)'
_cod_data_source_file dg3063sup1.cif
_cod_data_source_block I
_cod_database_code 2312696
_shelx_space_group_comment
;
The symmetry employed for this shelxl refinement is uniquely defined
by the following loop, which should always be used as a source of
symmetry information in preference to the above space-group names.
They are only intended as comments.
;
_shelx_estimated_absorpt_t_min 0.714
_shelx_estimated_absorpt_t_max 0.737

loop_
_space_group_symop_operation_xyz
'x, y, z'
'-x, -y, -z'

loop_
_atom_site_type_symbol
_atom_site_label
_atom_site_fract_x
_atom_site_fract_y
_atom_site_fract_z
_atom_site_U_iso_or_equiv
_atom_site_adp_type
_atom_site_calc_flag
_atom_site_occupancy
_atom_site_disorder_assembly
_atom_site_disorder_group
Cu Cu2 0.71888(4) 0.46767(3) 0.95958(3) 0.01971(11) Uani d 1 . .
Cu Cu1 1.25869(4) 0.05291(3) 1.21937(3) 0.02039(11) Uani d 1 . .
Cu Cu3 0.02232(4) 0.95818(3) 0.65471(3) 0.02096(11) Uani d 1 . .
Cl Cl2 0.72107(10) 0.42650(8) 0.77834(8) 0.0377(2) Uani d 1 . .
Cl Cl1 1.32944(11) 0.01976(8) 1.07248(8) 0.0407(3) Uani d 1 . .
O O0AA 0.0517(2) 0.89016(18) 0.52969(19) 0.0278(6) Uani d 1 . .
H H0AA 0.068293 0.933967 0.501638 0.042 Uiso d 1 . .
H H0AB -0.019649 0.853378 0.481567 0.042 Uiso d 1 . .
O O1 -0.1339(2) 1.00846(18) 0.57422(19) 0.0261(6) Uani d 1 . .
O O6 -0.1497(2) 1.07721(17) 0.8309(2) 0.0269(6) Uani d 1 . .
N N5 0.5898(3) 0.55753(19) 0.9244(2) 0.0166(6) Uani d 1 . .
O O3 0.8283(2) 0.37521(17) 1.01341(19) 0.0272(6) Uani d 1 . .
O O5 0.0167(2) 1.02591(17) 0.79117(19) 0.0268(6) Uani d 1 . .
O O4 0.9149(3) 0.46271(18) 1.1831(2) 0.0330(6) Uani d 1 . .
N N3 1.1330(3) 0.1521(2) 1.1711(2) 0.0193(6) Uani d 1 . .
N N8 0.1403(3) 0.8694(2) 0.7227(2) 0.0229(7) Uani d 1 . .
C C25 0.3161(3) 0.2411(2) 0.7775(3) 0.0209(8) Uani d 1 . .
N N1 1.4142(3) 0.0058(2) 1.3186(2) 0.0201(6) Uani d 1 . .
O O7 0.1860(3) 0.08011(18) 0.6940(2) 0.0335(6) Uani d 1 . .
N N4 0.5515(3) 0.3675(2) 0.8990(2) 0.0198(6) Uani d 1 . .
N N2 1.3699(3) 0.1813(2) 1.3005(2) 0.0193(6) Uani d 1 . .
C C35 0.9672(3) 0.8024(2) 1.1158(3) 0.0178(7) Uani d 1 . .
O O9 1.1708(4) 0.7339(3) 1.3744(3) 0.0747(12) Uani d 1 . .
H H9A 1.213187 0.709055 1.338170 0.112 Uiso d 1 . .
H H9B 1.098297 0.696317 1.351568 0.112 Uiso d 1 . .
C C33 0.7721(3) 0.6854(2) 1.0114(3) 0.0171(7) Uani d 1 . .
O O8 0.0962(3) 0.2167(2) 0.6619(2) 0.0469(8) Uani d 1 . .
N N6 0.8354(3) 0.6049(2) 1.0270(2) 0.0194(6) Uani d 1 . .
C C7 1.5800(3) 0.2691(3) 1.4128(3) 0.0250(8) Uani d 1 . .
H H7 1.665376 0.268280 1.456777 0.030 Uiso calc 1 . .
C C40 0.2507(4) 0.9086(3) 0.8072(3) 0.0274(9) Uani d 1 . .
H H40 0.267785 0.978611 0.838343 0.033 Uiso calc 1 . .
C C21 0.9043(3) 0.3904(3) 1.1096(3) 0.0227(8) Uani d 1 . .
C C27 0.4427(3) 0.4060(2) 0.8508(3) 0.0180(7) Uani d 1 . .
O O2 -0.2392(3) 0.8644(2) 0.5616(2) 0.0469(8) Uani d 1 . .
N N7 1.8246(4) 0.6279(3) 1.5267(3) 0.0563(11) Uani d 1 . .
C C30 0.4122(3) 0.6787(2) 0.8463(3) 0.0204(8) Uani d 1 . .
C C3 -0.5751(3) 0.9125(3) 0.3297(3) 0.0239(8) Uani d 1 . .
H H3 -0.644747 0.860843 0.288648 0.029 Uiso calc 1 . .
C C28 0.4652(3) 0.5166(2) 0.8666(3) 0.0175(7) Uani d 1 . .
C C12 1.1160(3) 0.3291(3) 1.1954(3) 0.0210(8) Uani d 1 . .
H H12 1.154922 0.396416 1.227640 0.025 Uiso calc 1 . .
C C29 0.3739(3) 0.5761(2) 0.8271(3) 0.0201(7) Uani d 1 . .
H H29 0.287083 0.547765 0.787826 0.024 Uiso calc 1 . .
C C14 0.9854(3) 0.3054(2) 1.1273(3) 0.0196(7) Uani d 1 . .
C C36 1.0334(3) 0.7197(2) 1.1266(3) 0.0205(8) Uani d 1 . .
H H36 1.123409 0.729263 1.162793 0.025 Uiso calc 1 . .
C C38 0.3176(3) 0.7453(2) 0.8044(3) 0.0192(7) Uani d 1 . .
C C22 -0.2359(3) 0.9421(3) 0.5369(3) 0.0248(8) Uani d 1 . .
C C2 -0.4638(4) 0.8909(3) 0.4000(3) 0.0264(8) Uani d 1 . .
H H2 -0.460654 0.826179 0.407736 0.032 Uiso calc 1 . .
C C9 1.4098(3) 0.3581(3) 1.3316(3) 0.0225(8) Uani d 1 . .
H H9 1.379412 0.417819 1.320632 0.027 Uiso calc 1 . .
C C41 0.1166(3) 0.7685(2) 0.6791(3) 0.0256(8) Uani d 1 . .
H H41 0.039844 0.740480 0.620587 0.031 Uiso calc 1 . .
C C20 1.6090(4) 0.5421(3) 1.4137(3) 0.0359(10) Uani d 1 . .
H H20 1.527325 0.544398 1.364807 0.043 Uiso calc 1 . .
C C32 0.6300(3) 0.6563(2) 0.9455(3) 0.0164(7) Uani d 1 . .
C C42 0.2015(3) 0.7046(3) 0.7175(3) 0.0257(8) Uani d 1 . .
H H42 0.181375 0.634804 0.685576 0.031 Uiso calc 1 . .
C C24 0.4266(4) 0.2027(3) 0.8279(3) 0.0237(8) Uani d 1 . .
H H24 0.423564 0.133767 0.821703 0.028 Uiso calc 1 . .
C C16 1.6362(4) 0.4542(3) 1.4431(3) 0.0256(8) Uani d 1 . .
C C34 0.8333(3) 0.7840(2) 1.0563(3) 0.0176(7) Uani d 1 . .
H H34 0.786157 0.837654 1.047266 0.021 Uiso calc 1 . .
C C26 0.3242(3) 0.3456(2) 0.7909(3) 0.0209(8) Uani d 1 . .
H H26 0.250620 0.373885 0.759752 0.025 Uiso calc 1 . .
C C43 0.1874(4) 0.1729(3) 0.7047(3) 0.0257(8) Uani d 1 . .
C C31 0.5446(3) 0.7191(2) 0.9067(3) 0.0192(7) Uani d 1 . .
H H31 0.573417 0.787164 0.920011 0.023 Uiso calc 1 . .
C C4 1.6326(3) 0.0616(3) 1.4467(3) 0.0226(8) Uani d 1 . .
H H4 1.702708 0.113397 1.484776 0.027 Uiso calc 1 . .
C C39 0.3404(3) 0.8494(3) 0.8502(3) 0.0269(9) Uani d 1 . .
H H39 0.415593 0.879352 0.909526 0.032 Uiso calc 1 . .
C C19 1.7039(5) 0.6250(3) 1.4576(4) 0.0492(13) Uani d 1 . .
H H19 1.682865 0.683215 1.437869 0.059 Uiso calc 1 . .
C C8 1.5393(3) 0.3596(3) 1.3952(3) 0.0222(8) Uani d 1 . .
C C13 0.9327(3) 0.2049(3) 1.0792(3) 0.0224(8) Uani d 1 . .
H H13 0.846844 0.187134 1.030615 0.027 Uiso calc 1 . .
C C6 1.4926(3) 0.1812(2) 1.3644(3) 0.0203(8) Uani d 1 . .
C C44 -0.0386(3) 1.0917(2) 0.8297(3) 0.0176(7) Uani d 1 . .
C C11 1.1868(3) 0.2510(2) 1.2145(3) 0.0192(7) Uani d 1 . .
C C15 1.0077(3) 0.1305(3) 1.1035(3) 0.0221(8) Uani d 1 . .
H H15 0.970084 0.062842 1.071852 0.026 Uiso calc 1 . .
C C1 -0.3575(3) 0.9651(3) 0.4588(3) 0.0220(8) Uani d 1 . .
C C37 0.9643(3) 0.6234(2) 1.0832(3) 0.0219(8) Uani d 1 . .
H H37 1.008967 0.568675 1.093325 0.026 Uiso calc 1 . .
C C23 0.5421(4) 0.2682(3) 0.8879(3) 0.0238(8) Uani d 1 . .
H H23 0.616155 0.241880 0.921760 0.029 Uiso calc 1 . .
C C17 1.7601(4) 0.4582(3) 1.5170(4) 0.0485(12) Uani d 1 . .
H H17 1.783920 0.402205 1.540155 0.058 Uiso calc 1 . .
C C10 1.3270(3) 0.2679(2) 1.2852(3) 0.0186(7) Uani d 1 . .
C C5 1.5175(3) 0.0792(2) 1.3773(3) 0.0195(7) Uani d 1 . .
C C18 1.8478(5) 0.5455(4) 1.5558(4) 0.0595(15) Uani d 1 . .
H H18 1.929627 0.546287 1.606347 0.071 Uiso calc 1 . .

loop_
_atom_site_aniso_label
_atom_site_aniso_U_11
_atom_site_aniso_U_22
_atom_site_aniso_U_33
_atom_site_aniso_U_12
_atom_site_aniso_U_13
_atom_site_aniso_U_23
Cu2 0.0114(2) 0.0126(2) 0.0295(3) 0.00346(17) 0.00059(19) 0.00867(18)
Cu1 0.0124(2) 0.0134(2) 0.0287(2) 0.00127(17) -0.00008(19) 0.00829(18)
Cu3 0.0171(2) 0.0176(2) 0.0235(2) 0.00617(18) 0.00162(19) 0.00802(18)
Cl2 0.0348(6) 0.0431(6) 0.0423(6) 0.0161(5) 0.0171(5) 0.0207(5)
Cl1 0.0466(7) 0.0373(5) 0.0383(6) -0.0010(5) 0.0204(5) 0.0071(5)
O0AA 0.0268(15) 0.0245(13) 0.0276(14) 0.0018(12) 0.0055(12) 0.0089(11)
O1 0.0169(13) 0.0263(13) 0.0319(15) 0.0058(11) 0.0008(12) 0.0169(12)
O6 0.0143(13) 0.0144(12) 0.0446(16) -0.0005(10) 0.0059(12) 0.0063(11)
N5 0.0107(14) 0.0138(13) 0.0231(15) 0.0021(12) 0.0023(13) 0.0085(12)
O3 0.0209(14) 0.0210(12) 0.0323(15) 0.0086(11) -0.0004(12) 0.0124(11)
O5 0.0298(15) 0.0203(12) 0.0287(14) 0.0105(11) 0.0095(12) 0.0072(11)
O4 0.0344(16) 0.0223(13) 0.0387(16) 0.0099(12) 0.0110(14) 0.0084(13)
N3 0.0136(15) 0.0144(14) 0.0254(16) 0.0006(12) 0.0007(13) 0.0092(12)
N8 0.0209(16) 0.0185(15) 0.0240(16) 0.0075(13) 0.0024(14) 0.0075(13)
C25 0.0225(19) 0.0171(16) 0.0217(19) -0.0007(15) 0.0076(16) 0.0061(15)
N1 0.0131(15) 0.0190(14) 0.0241(16) 0.0033(12) 0.0013(13) 0.0092(13)
O7 0.0273(15) 0.0188(13) 0.0459(17) -0.0061(12) 0.0073(14) 0.0080(12)
N4 0.0155(15) 0.0178(14) 0.0242(16) 0.0041(12) 0.0046(13) 0.0083(12)
N2 0.0151(15) 0.0140(13) 0.0248(16) 0.0006(12) 0.0010(13) 0.0099(12)
C35 0.0159(18) 0.0146(16) 0.0235(18) 0.0016(14) 0.0068(15) 0.0081(14)
O9 0.073(3) 0.073(3) 0.050(2) 0.031(2) 0.007(2) 0.0003(19)
C33 0.0139(17) 0.0172(16) 0.0218(18) 0.0056(14) 0.0050(15) 0.0113(14)
O8 0.0277(16) 0.0273(15) 0.055(2) -0.0027(13) -0.0115(15) 0.0054(14)
N6 0.0136(15) 0.0129(13) 0.0297(17) 0.0043(12) 0.0049(13) 0.0088(12)
C7 0.0110(18) 0.0242(18) 0.031(2) 0.0006(15) -0.0031(16) 0.0118(16)
C40 0.029(2) 0.0161(17) 0.027(2) 0.0038(16) 0.0028(18) 0.0029(15)
C21 0.0142(18) 0.0182(18) 0.040(2) 0.0034(15) 0.0098(18) 0.0166(17)
C27 0.0145(17) 0.0145(16) 0.0240(19) 0.0028(14) 0.0056(15) 0.0071(14)
O2 0.0307(17) 0.0338(16) 0.066(2) 0.0036(14) -0.0049(15) 0.0348(15)
N7 0.044(3) 0.033(2) 0.069(3) -0.0158(19) 0.003(2) 0.010(2)
C30 0.0170(18) 0.0183(17) 0.0219(19) 0.0073(15) 0.0043(16) 0.0044(15)
C3 0.0187(19) 0.0175(17) 0.032(2) 0.0028(15) 0.0043(17) 0.0105(16)
C28 0.0124(17) 0.0161(16) 0.0224(18) 0.0025(14) 0.0062(15) 0.0042(14)
C12 0.0146(18) 0.0165(16) 0.028(2) 0.0027(14) 0.0022(16) 0.0097(15)
C29 0.0114(17) 0.0182(17) 0.0251(19) 0.0017(14) 0.0003(15) 0.0080(15)
C14 0.0171(18) 0.0201(17) 0.0241(19) 0.0077(15) 0.0077(16) 0.0110(15)
C36 0.0096(17) 0.0208(17) 0.0274(19) 0.0030(14) 0.0024(15) 0.0088(15)
C38 0.0115(17) 0.0191(17) 0.0258(19) 0.0060(14) 0.0042(15) 0.0096(15)
C22 0.0179(19) 0.0247(19) 0.029(2) 0.0107(16) 0.0026(17) 0.0126(16)
C2 0.024(2) 0.0203(18) 0.035(2) 0.0074(16) 0.0088(18) 0.0145(16)
C9 0.0192(19) 0.0178(17) 0.028(2) 0.0040(15) 0.0039(16) 0.0106(15)
C41 0.0167(19) 0.0201(18) 0.027(2) 0.0019(16) -0.0045(16) 0.0061(15)
C20 0.032(2) 0.024(2) 0.036(2) -0.0024(18) -0.001(2) 0.0072(18)
C32 0.0097(16) 0.0140(16) 0.0194(17) 0.0024(13) 0.0004(14) 0.0036(14)
C42 0.0188(19) 0.0158(17) 0.033(2) 0.0019(15) 0.0001(17) 0.0084(16)
C24 0.027(2) 0.0138(16) 0.030(2) 0.0009(15) 0.0103(17) 0.0074(15)
C16 0.021(2) 0.0209(18) 0.028(2) -0.0008(16) 0.0048(17) 0.0048(16)
C34 0.0108(17) 0.0146(16) 0.0231(18) 0.0033(14) 0.0014(15) 0.0069(14)
C26 0.0171(18) 0.0171(17) 0.0249(19) 0.0023(15) 0.0030(16) 0.0089(15)
C43 0.022(2) 0.0223(19) 0.024(2) -0.0036(16) 0.0040(17) 0.0008(16)
C31 0.0161(18) 0.0111(15) 0.0276(19) 0.0015(14) 0.0049(16) 0.0071(14)
C4 0.0138(18) 0.0224(18) 0.029(2) 0.0025(15) 0.0038(16) 0.0118(16)
C39 0.0180(19) 0.0218(18) 0.029(2) 0.0048(16) -0.0022(17) 0.0054(16)
C19 0.051(3) 0.023(2) 0.051(3) -0.011(2) -0.001(3) 0.010(2)
C8 0.023(2) 0.0179(17) 0.0219(19) -0.0030(15) 0.0049(16) 0.0062(15)
C13 0.0132(17) 0.0230(18) 0.028(2) 0.0042(15) 0.0006(16) 0.0136(16)
C6 0.0139(18) 0.0204(17) 0.0216(18) 0.0021(15) -0.0001(15) 0.0089(15)
C44 0.0139(17) 0.0179(17) 0.0170(17) 0.0034(14) -0.0001(15) 0.0079(14)
C11 0.0141(17) 0.0165(17) 0.0231(19) -0.0006(14) 0.0014(15) 0.0087(15)
C15 0.0148(18) 0.0167(17) 0.028(2) 0.0000(14) -0.0008(16) 0.0103(15)
C1 0.0180(19) 0.0212(18) 0.0250(19) 0.0062(15) 0.0049(16) 0.0094(15)
C37 0.0113(17) 0.0178(17) 0.033(2) 0.0051(14) 0.0030(16) 0.0113(15)
C23 0.0208(19) 0.0181(17) 0.031(2) 0.0054(15) 0.0051(17) 0.0117(16)
C17 0.026(2) 0.033(2) 0.061(3) -0.003(2) -0.010(2) 0.015(2)
C10 0.0173(18) 0.0175(16) 0.0207(18) 0.0044(15) 0.0049(15) 0.0093(14)
C5 0.0134(17) 0.0194(17) 0.0248(19) 0.0057(14) 0.0046(15) 0.0094(15)
C18 0.027(3) 0.045(3) 0.073(4) -0.006(2) -0.011(2) 0.010(3)

loop_
_atom_type_symbol
_atom_type_description
_atom_type_scat_dispersion_real
_atom_type_scat_dispersion_imag
_atom_type_scat_source
C C 0.0033 0.0016 'International Tables Vol C Tables 4.2.6.8 and 6.1.1.4'
H H 0.0000 0.0000 'International Tables Vol C Tables 4.2.6.8 and 6.1.1.4'
Cl Cl 0.1484 0.1585 'International Tables Vol C Tables 4.2.6.8 and 6.1.1.4'
Cu Cu 0.3201 1.2651 'International Tables Vol C Tables 4.2.6.8 and 6.1.1.4'
N N 0.0061 0.0033 'International Tables Vol C Tables 4.2.6.8 and 6.1.1.4'
O O 0.0106 0.0060 'International Tables Vol C Tables 4.2.6.8 and 6.1.1.4'

loop_
_geom_angle_atom_site_label_1
_geom_angle_atom_site_label_2
_geom_angle_atom_site_label_3
_geom_angle_site_symmetry_1
_geom_angle_site_symmetry_3
_geom_angle
_geom_angle_publ_flag
N5 Cu2 Cl2 . . 90.62(9) ?
N5 Cu2 N4 . . 79.61(11) ?
N5 Cu2 N6 . . 79.65(11) ?
O3 Cu2 Cl2 . . 100.13(8) ?
O3 Cu2 N5 . . 167.60(11) ?
O3 Cu2 N4 . . 94.24(11) ?
O3 Cu2 N6 . . 104.47(11) ?
N4 Cu2 Cl2 . . 89.43(8) ?
N6 Cu2 Cl2 . . 99.04(9) ?
N6 Cu2 N4 . . 157.64(11) ?
O6 Cu1 Cl1 2_667 . 95.45(8) ?
O6 Cu1 N3 2_667 . 105.03(10) ?
O6 Cu1 N1 2_667 . 93.42(11) ?
N3 Cu1 Cl1 . . 95.83(9) ?
N1 Cu1 Cl1 . . 96.62(9) ?
N1 Cu1 N3 . . 156.60(11) ?
N2 Cu1 Cl1 . . 96.48(9) ?
N2 Cu1 O6 . 2_667 166.75(12) ?
N2 Cu1 N3 . . 79.47(11) ?
N2 Cu1 N1 . . 79.50(11) ?
O0AA Cu3 O1 . . 92.43(10) ?
O0AA Cu3 O5 . . 172.58(10) ?
O0AA Cu3 N8 . . 86.05(11) ?
O0AA Cu3 O7 . 1_565 87.71(10) ?
O0AA Cu3 O2 . . 91.80(10) ?
O1 Cu3 O5 . . 94.55(10) ?
O1 Cu3 N8 . . 162.19(11) ?
O1 Cu3 O7 . 1_565 103.79(10) ?
O1 Cu3 O2 . . 51.41(9) ?
O5 Cu3 N8 . . 88.07(11) ?
O5 Cu3 O7 . 1_565 88.18(10) ?
O5 Cu3 O2 . . 94.53(10) ?
N8 Cu3 O7 . 1_565 93.89(11) ?
N8 Cu3 O2 . . 110.85(10) ?
O7 Cu3 O2 1_565 . 155.16(9) ?
Cu3 O0AA H0AA . . 110.9 ?
Cu3 O0AA H0AB . . 110.0 ?
H0AA O0AA H0AB . . 103.3 ?
C22 O1 Cu3 . . 111.5(2) ?
C44 O6 Cu1 . 2_667 125.9(2) ?
C28 N5 Cu2 . . 118.6(2) ?
C28 N5 C32 . . 121.8(3) ?
C32 N5 Cu2 . . 118.9(2) ?
C21 O3 Cu2 . . 125.5(2) ?
C44 O5 Cu3 . . 139.6(2) ?
C11 N3 Cu1 . . 114.0(2) ?
C15 N3 Cu1 . . 128.2(2) ?
C15 N3 C11 . . 117.9(3) ?
C40 N8 Cu3 . . 121.4(2) ?
C41 N8 Cu3 . . 120.3(2) ?
C41 N8 C40 . . 118.0(3) ?
C24 C25 C26 . . 118.7(3) ?
C24 C25 C43 . . 122.1(3) ?
C26 C25 C43 . . 119.2(3) ?
C3 N1 Cu1 1_746 . 128.0(2) ?
C3 N1 C5 1_746 . 118.0(3) ?
C5 N1 Cu1 . . 114.0(2) ?
C43 O7 Cu3 . 1_545 130.9(3) ?
C27 N4 Cu2 . . 113.7(2) ?
C23 N4 Cu2 . . 126.9(2) ?
C23 N4 C27 . . 118.5(3) ?
C6 N2 Cu1 . . 119.0(2) ?
C6 N2 C10 . . 121.0(3) ?
C10 N2 Cu1 . . 119.8(2) ?
C36 C35 C34 . . 118.3(3) ?
C36 C35 C44 . 2_677 120.1(3) ?
C34 C35 C44 . 2_677 121.5(3) ?
H9A O9 H9B . . 109.5 ?
N6 C33 C32 . . 113.4(3) ?
N6 C33 C34 . . 122.6(3) ?
C34 C33 C32 . . 123.9(3) ?
C33 N6 Cu2 . . 114.6(2) ?
C37 N6 Cu2 . . 127.6(2) ?
C37 N6 C33 . . 117.8(3) ?
C8 C7 H7 . . 120.4 ?
C6 C7 H7 . . 120.4 ?
C6 C7 C8 . . 119.3(3) ?
N8 C40 H40 . . 118.7 ?
N8 C40 C39 . . 122.7(3) ?
C39 C40 H40 . . 118.7 ?
O3 C21 C14 . . 113.2(3) ?
O4 C21 O3 . . 126.9(3) ?
O4 C21 C14 . . 119.8(3) ?
N4 C27 C28 . . 113.8(3) ?
N4 C27 C26 . . 122.1(3) ?
C26 C27 C28 . . 124.1(3) ?
C22 O2 Cu3 . . 72.4(2) ?
C18 N7 C19 . . 115.5(4) ?
C29 C30 C38 . . 121.5(3) ?
C29 C30 C31 . . 118.6(3) ?
C31 C30 C38 . . 120.0(3) ?
N1 C3 H3 1_364 . 119.0 ?
N1 C3 C2 1_364 . 122.1(3) ?
C2 C3 H3 . . 119.0 ?
N5 C28 C27 . . 112.9(3) ?
N5 C28 C29 . . 120.2(3) ?
C29 C28 C27 . . 126.9(3) ?
C14 C12 H12 . . 120.6 ?
C11 C12 H12 . . 120.6 ?
C11 C12 C14 . . 118.9(3) ?
C30 C29 H29 . . 120.2 ?
C28 C29 C30 . . 119.6(3) ?
C28 C29 H29 . . 120.2 ?
C12 C14 C21 . . 119.6(3) ?
C13 C14 C21 . . 121.8(3) ?
C13 C14 C12 . . 118.6(3) ?
C35 C36 H36 . . 120.4 ?
C37 C36 C35 . . 119.2(3) ?
C37 C36 H36 . . 120.4 ?
C42 C38 C30 . . 120.9(3) ?
C39 C38 C30 . . 121.6(3) ?
C39 C38 C42 . . 117.5(3) ?
O1 C22 C1 . . 116.1(3) ?
O2 C22 O1 . . 124.0(3) ?
O2 C22 C1 . . 119.9(3) ?
C3 C2 H2 . . 120.0 ?
C1 C2 C3 . . 120.1(3) ?
C1 C2 H2 . . 120.0 ?
C8 C9 H9 . . 120.2 ?
C10 C9 H9 . . 120.2 ?
C10 C9 C8 . . 119.6(3) ?
N8 C41 H41 . . 118.7 ?
N8 C41 C42 . . 122.5(3) ?
C42 C41 H41 . . 118.7 ?
C16 C20 H20 . . 120.3 ?
C19 C20 H20 . . 120.3 ?
C19 C20 C16 . . 119.4(4) ?
N5 C32 C33 . . 112.7(3) ?
N5 C32 C31 . . 120.8(3) ?
C31 C32 C33 . . 126.5(3) ?
C38 C42 H42 . . 120.2 ?
C41 C42 C38 . . 119.6(3) ?
C41 C42 H42 . . 120.2 ?
C25 C24 H24 . . 120.5 ?
C25 C24 C23 . . 119.1(3) ?
C23 C24 H24 . . 120.5 ?
C20 C16 C8 . . 122.2(3) ?
C17 C16 C20 . . 116.1(4) ?
C17 C16 C8 . . 121.6(3) ?
C35 C34 H34 . . 120.5 ?
C33 C34 C35 . . 119.0(3) ?
C33 C34 H34 . . 120.5 ?
C25 C26 H26 . . 120.5 ?
C27 C26 C25 . . 119.0(3) ?
C27 C26 H26 . . 120.5 ?
O7 C43 C25 . . 116.7(3) ?
O8 C43 C25 . . 115.8(3) ?
O8 C43 O7 . . 127.5(3) ?
C30 C31 H31 . . 120.5 ?
C32 C31 C30 . . 118.9(3) ?
C32 C31 H31 . . 120.5 ?
C1 C4 H4 1_746 . 120.5 ?
C5 C4 H4 . . 120.5 ?
C5 C4 C1 . 1_746 119.0(3) ?
C40 C39 C38 . . 119.6(3) ?
C40 C39 H39 . . 120.2 ?
C38 C39 H39 . . 120.2 ?
N7 C19 C20 . . 124.4(4) ?
N7 C19 H19 . . 117.8 ?
C20 C19 H19 . . 117.8 ?
C7 C8 C16 . . 119.3(3) ?
C9 C8 C7 . . 118.5(3) ?
C9 C8 C16 . . 122.2(3) ?
C14 C13 H13 . . 120.2 ?
C14 C13 C15 . . 119.6(3) ?
C15 C13 H13 . . 120.2 ?
N2 C6 C7 . . 120.9(3) ?
N2 C6 C5 . . 112.6(3) ?
C7 C6 C5 . . 126.5(3) ?
O6 C44 C35 . 2_677 115.7(3) ?
O5 C44 O6 . . 125.9(3) ?
O5 C44 C35 . 2_677 118.3(3) ?
N3 C11 C12 . . 122.4(3) ?
N3 C11 C10 . . 114.3(3) ?
C12 C11 C10 . . 123.3(3) ?
N3 C15 C13 . . 122.5(3) ?
N3 C15 H15 . . 118.8 ?
C13 C15 H15 . . 118.8 ?
C2 C1 C22 . . 120.3(3) ?
C2 C1 C4 . 1_364 118.1(3) ?
C4 C1 C22 1_364 . 121.6(3) ?
N6 C37 C36 . . 122.9(3) ?
N6 C37 H37 . . 118.6 ?
C36 C37 H37 . . 118.6 ?
N4 C23 C24 . . 122.7(3) ?
N4 C23 H23 . . 118.7 ?
C24 C23 H23 . . 118.7 ?
C16 C17 H17 . . 120.2 ?
C18 C17 C16 . . 119.6(4) ?
C18 C17 H17 . . 120.2 ?
N2 C10 C9 . . 120.7(3) ?
N2 C10 C11 . . 111.9(3) ?
C9 C10 C11 . . 127.4(3) ?
N1 C5 C4 . . 122.6(3) ?
N1 C5 C6 . . 113.8(3) ?
C4 C5 C6 . . 123.5(3) ?
N7 C18 C17 . . 124.8(4) ?
N7 C18 H18 . . 117.6 ?
C17 C18 H18 . . 117.6 ?

loop_
_geom_bond_atom_site_label_1
_geom_bond_atom_site_label_2
_geom_bond_site_symmetry_2
_geom_bond_distance
_geom_bond_publ_flag
Cu2 Cl2 . 2.5526(11) ?
Cu2 N5 . 1.940(3) ?
Cu2 O3 . 1.906(2) ?
Cu2 N4 . 2.043(3) ?
Cu2 N6 . 2.041(3) ?
Cu1 Cl1 . 2.4863(11) ?
Cu1 O6 2_667 1.940(2) ?
Cu1 N3 . 2.053(3) ?
Cu1 N1 . 2.048(3) ?
Cu1 N2 . 1.933(3) ?
Cu3 O0AA . 1.961(2) ?
Cu3 O1 . 1.964(2) ?
Cu3 O5 . 1.979(2) ?
Cu3 N8 . 1.992(3) ?
Cu3 O7 1_565 2.250(3) ?
Cu3 O2 . 2.822(3) ?
O0AA H0AA . 0.8673 ?
O0AA H0AB . 0.8666 ?
O1 C22 . 1.286(4) ?
O6 C44 . 1.264(4) ?
N5 C28 . 1.338(4) ?
N5 C32 . 1.340(4) ?
O3 C21 . 1.286(4) ?
O5 C44 . 1.242(4) ?
O4 C21 . 1.216(4) ?
N3 C11 . 1.354(4) ?
N3 C15 . 1.343(4) ?
N8 C40 . 1.338(4) ?
N8 C41 . 1.338(4) ?
C25 C24 . 1.381(5) ?
C25 C26 . 1.398(4) ?
C25 C43 . 1.525(5) ?
N1 C3 1_746 1.343(4) ?
N1 C5 . 1.351(4) ?
O7 C43 . 1.247(4) ?
N4 C27 . 1.358(4) ?
N4 C23 . 1.333(4) ?
N2 C6 . 1.337(4) ?
N2 C10 . 1.343(4) ?
C35 C36 . 1.390(4) ?
C35 C34 . 1.394(4) ?
C35 C44 2_677 1.498(4) ?
O9 H9A . 0.8499 ?
O9 H9B . 0.8501 ?
C33 N6 . 1.357(4) ?
C33 C32 . 1.490(4) ?
C33 C34 . 1.373(4) ?
O8 C43 . 1.244(4) ?
N6 C37 . 1.339(4) ?
C7 H7 . 0.9300 ?
C7 C8 . 1.395(5) ?
C7 C6 . 1.374(5) ?
C40 H40 . 0.9300 ?
C40 C39 . 1.381(5) ?
C21 C14 . 1.519(4) ?
C27 C28 . 1.482(4) ?
C27 C26 . 1.377(5) ?
O2 C22 . 1.223(4) ?
N7 C19 . 1.336(6) ?
N7 C18 . 1.316(6) ?
C30 C29 . 1.392(4) ?
C30 C38 . 1.483(4) ?
C30 C31 . 1.411(5) ?
C3 H3 . 0.9300 ?
C3 C2 . 1.380(5) ?
C28 C29 . 1.380(4) ?
C12 H12 . 0.9300 ?
C12 C14 . 1.391(5) ?
C12 C11 . 1.379(4) ?
C29 H29 . 0.9300 ?
C14 C13 . 1.374(5) ?
C36 H36 . 0.9300 ?
C36 C37 . 1.376(5) ?
C38 C42 . 1.393(5) ?
C38 C39 . 1.383(5) ?
C22 C1 . 1.513(5) ?
C2 H2 . 0.9300 ?
C2 C1 . 1.377(5) ?
C9 H9 . 0.9300 ?
C9 C8 . 1.391(5) ?
C9 C10 . 1.371(5) ?
C41 H41 . 0.9300 ?
C41 C42 . 1.378(5) ?
C20 H20 . 0.9300 ?
C20 C16 . 1.395(5) ?
C20 C19 . 1.372(6) ?
C32 C31 . 1.372(4) ?
C42 H42 . 0.9300 ?
C24 H24 . 0.9300 ?
C24 C23 . 1.384(5) ?
C16 C8 . 1.495(5) ?
C16 C17 . 1.385(5) ?
C34 H34 . 0.9300 ?
C26 H26 . 0.9300 ?
C31 H31 . 0.9300 ?
C4 H4 . 0.9300 ?
C4 C1 1_746 1.392(5) ?
C4 C5 . 1.379(5) ?
C39 H39 . 0.9300 ?
C19 H19 . 0.9300 ?
C13 H13 . 0.9300 ?
C13 C15 . 1.377(4) ?
C6 C5 . 1.489(4) ?
C11 C10 . 1.486(5) ?
C15 H15 . 0.9300 ?
C37 H37 . 0.9300 ?
C23 H23 . 0.9300 ?
C17 H17 . 0.9300 ?
C17 C18 . 1.375(6) ?
C18 H18 . 0.9300 ?

loop_
_geom_torsion_atom_site_label_1
_geom_torsion_atom_site_label_2
_geom_torsion_atom_site_label_3
_geom_torsion_atom_site_label_4
_geom_torsion_site_symmetry_1
_geom_torsion_site_symmetry_2
_geom_torsion_site_symmetry_3
_geom_torsion_site_symmetry_4
_geom_torsion
_geom_torsion_publ_flag
Cu2 N5 C28 C27 . . . . 8.5(4) ?
Cu2 N5 C28 C29 . . . . -170.4(2) ?
Cu2 N5 C32 C33 . . . . -10.1(4) ?
Cu2 N5 C32 C31 . . . . 169.0(3) ?
Cu2 O3 C21 O4 . . . . 4.2(5) ?
Cu2 O3 C21 C14 . . . . -176.5(2) ?
Cu2 N4 C27 C28 . . . . -9.0(4) ?
Cu2 N4 C27 C26 . . . . 169.2(3) ?
Cu2 N4 C23 C24 . . . . -166.9(3) ?
Cu2 N6 C37 C36 . . . . -179.0(3) ?
Cu1 O6 C44 O5 2_667 . . . 4.0(5) ?
Cu1 O6 C44 C35 2_667 . . 2_677 -173.2(2) ?
Cu1 N3 C11 C12 . . . . -176.8(3) ?
Cu1 N3 C11 C10 . . . . 2.1(4) ?
Cu1 N3 C15 C13 . . . . 178.6(3) ?
Cu1 N1 C5 C4 . . . . -178.1(3) ?
Cu1 N1 C5 C6 . . . . 5.1(4) ?
Cu1 N2 C6 C7 . . . . 171.2(3) ?
Cu1 N2 C6 C5 . . . . -10.7(4) ?
Cu1 N2 C10 C9 . . . . -171.4(3) ?
Cu1 N2 C10 C11 . . . . 8.1(4) ?
Cu3 O1 C22 O2 . . . . 10.6(5) ?
Cu3 O1 C22 C1 . . . . -170.1(2) ?
Cu3 O5 C44 O6 . . . . 84.7(5) ?
Cu3 O5 C44 C35 . . . 2_677 -98.1(4) ?
Cu3 N8 C40 C39 . . . . -173.7(3) ?
Cu3 N8 C41 C42 . . . . 173.8(3) ?
Cu3 O7 C43 C25 1_545 . . . 152.3(2) ?
Cu3 O7 C43 O8 1_545 . . . -28.5(6) ?
Cu3 O2 C22 O1 . . . . -7.2(3) ?
Cu3 O2 C22 C1 . . . . 173.5(4) ?
O1 C22 C1 C2 . . . . 167.6(3) ?
O1 C22 C1 C4 . . . 1_364 -14.6(5) ?
N5 C28 C29 C30 . . . . 1.0(5) ?
N5 C32 C31 C30 . . . . 1.8(5) ?
O3 C21 C14 C12 . . . . 138.0(3) ?
O3 C21 C14 C13 . . . . -43.3(5) ?
O4 C21 C14 C12 . . . . -42.6(5) ?
O4 C21 C14 C13 . . . . 136.1(4) ?
N3 C11 C10 N2 . . . . -6.4(4) ?
N3 C11 C10 C9 . . . . 173.1(3) ?
N8 C40 C39 C38 . . . . 0.7(6) ?
N8 C41 C42 C38 . . . . -0.6(6) ?
C25 C24 C23 N4 . . . . -0.2(5) ?
N1 C3 C2 C1 1_364 . . . -2.5(6) ?
N4 C27 C28 N5 . . . . 0.9(4) ?
N4 C27 C28 C29 . . . . 179.7(3) ?
N4 C27 C26 C25 . . . . -1.2(5) ?
N2 C6 C5 N1 . . . . 3.1(4) ?
N2 C6 C5 C4 . . . . -173.6(3) ?
C35 C36 C37 N6 . . . . 2.6(5) ?
C33 N6 C37 C36 . . . . 1.2(5) ?
C33 C32 C31 C30 . . . . -179.3(3) ?
N6 C33 C32 N5 . . . . 7.1(4) ?
N6 C33 C32 C31 . . . . -171.8(3) ?
N6 C33 C34 C35 . . . . 3.6(5) ?
C7 C6 C5 N1 . . . . -178.9(3) ?
C7 C6 C5 C4 . . . . 4.3(6) ?
C40 N8 C41 C42 . . . . -0.5(6) ?
C21 C14 C13 C15 . . . . -175.4(3) ?
C27 N4 C23 C24 . . . . 1.1(5) ?
C27 C28 C29 C30 . . . . -177.7(3) ?
O2 C22 C1 C2 . . . . -13.1(5) ?
O2 C22 C1 C4 . . . 1_364 164.7(4) ?
C30 C38 C42 C41 . . . . -178.7(3) ?
C30 C38 C39 C40 . . . . 178.7(3) ?
C3 N1 C5 C4 1_746 . . . 0.6(5) ?
C3 N1 C5 C6 1_746 . . . -176.1(3) ?
C3 C2 C1 C22 . . . . 179.3(3) ?
C3 C2 C1 C4 . . . 1_364 1.5(5) ?
C28 N5 C32 C33 . . . . 179.7(3) ?
C28 N5 C32 C31 . . . . -1.2(5) ?
C28 C27 C26 C25 . . . . 176.8(3) ?
C12 C14 C13 C15 . . . . 3.4(5) ?
C12 C11 C10 N2 . . . . 172.6(3) ?
C12 C11 C10 C9 . . . . -8.0(6) ?
C29 C30 C38 C42 . . . . -22.7(5) ?
C29 C30 C38 C39 . . . . 156.7(4) ?
C29 C30 C31 C32 . . . . -1.0(5) ?
C14 C12 C11 N3 . . . . -1.6(5) ?
C14 C12 C11 C10 . . . . 179.5(3) ?
C14 C13 C15 N3 . . . . -1.8(5) ?
C36 C35 C34 C33 . . . . 0.3(5) ?
C38 C30 C29 C28 . . . . 179.3(3) ?
C38 C30 C31 C32 . . . . 179.3(3) ?
C41 N8 C40 C39 . . . . 0.4(6) ?
C20 C16 C8 C7 . . . . 167.7(4) ?
C20 C16 C8 C9 . . . . -11.0(6) ?
C20 C16 C17 C18 . . . . -0.5(7) ?
C32 N5 C28 C27 . . . . 178.7(3) ?
C32 N5 C28 C29 . . . . -0.2(5) ?
C32 C33 N6 Cu2 . . . . -1.5(4) ?
C32 C33 N6 C37 . . . . 178.4(3) ?
C32 C33 C34 C35 . . . . -179.4(3) ?
C42 C38 C39 C40 . . . . -1.8(5) ?
C24 C25 C26 C27 . . . . 2.1(5) ?
C24 C25 C43 O7 . . . . 1.2(5) ?
C24 C25 C43 O8 . . . . -178.1(3) ?
C16 C20 C19 N7 . . . . 1.4(7) ?
C16 C17 C18 N7 . . . . -1.3(8) ?
C34 C35 C36 C37 . . . . -3.3(5) ?
C34 C33 N6 Cu2 . . . . 175.8(3) ?
C34 C33 N6 C37 . . . . -4.4(5) ?
C34 C33 C32 N5 . . . . -170.1(3) ?
C34 C33 C32 C31 . . . . 11.0(6) ?
C26 C25 C24 C23 . . . . -1.5(5) ?
C26 C25 C43 O7 . . . . 178.7(3) ?
C26 C25 C43 O8 . . . . -0.5(5) ?
C26 C27 C28 N5 . . . . -177.3(3) ?
C26 C27 C28 C29 . . . . 1.5(6) ?
C43 C25 C24 C23 . . . . 176.1(3) ?
C43 C25 C26 C27 . . . . -175.5(3) ?
C31 C30 C29 C28 . . . . -0.4(5) ?
C31 C30 C38 C42 . . . . 157.0(3) ?
C31 C30 C38 C39 . . . . -23.6(5) ?
C39 C38 C42 C41 . . . . 1.8(5) ?
C19 N7 C18 C17 . . . . 3.0(8) ?
C19 C20 C16 C8 . . . . -177.3(4) ?
C19 C20 C16 C17 . . . . 0.4(6) ?
C8 C7 C6 N2 . . . . 0.4(5) ?
C8 C7 C6 C5 . . . . -177.4(3) ?
C8 C9 C10 N2 . . . . 0.0(5) ?
C8 C9 C10 C11 . . . . -179.4(3) ?
C8 C16 C17 C18 . . . . 177.3(4) ?
C6 N2 C10 C9 . . . . 2.6(5) ?
C6 N2 C10 C11 . . . . -177.9(3) ?
C6 C7 C8 C9 . . . . 2.1(5) ?
C6 C7 C8 C16 . . . . -176.6(3) ?
C44 C35 C36 C37 2_677 . . . 174.6(3) ?
C44 C35 C34 C33 2_677 . . . -177.5(3) ?
C11 N3 C15 C13 . . . . -1.6(5) ?
C11 C12 C14 C21 . . . . 177.0(3) ?
C11 C12 C14 C13 . . . . -1.7(5) ?
C15 N3 C11 C12 . . . . 3.3(5) ?
C15 N3 C11 C10 . . . . -177.8(3) ?
C1 C4 C5 N1 1_746 . . . -1.5(5) ?
C1 C4 C5 C6 1_746 . . . 174.9(3) ?
C23 N4 C27 C28 . . . . -178.7(3) ?
C23 N4 C27 C26 . . . . -0.4(5) ?
C17 C16 C8 C7 . . . . -10.0(6) ?
C17 C16 C8 C9 . . . . 171.4(4) ?
C10 N2 C6 C7 . . . . -2.8(5) ?
C10 N2 C6 C5 . . . . 175.3(3) ?
C10 C9 C8 C7 . . . . -2.3(5) ?
C10 C9 C8 C16 . . . . 176.4(3) ?
C18 N7 C19 C20 . . . . -3.0(8) ?

_cod_database_fobs_code 2312696
